data_2012901
loop_
_publ_author_name
'Fernandes, Christiane'
'Wardell, James L.'
'Skakle, Janet M. S.'

_publ_section_title
;
 Hydrogen bonding in 2-(hydroxymethyl)-1,3-propanediol and
 <i>N</i>,<i>N</i>'-bis[2-hydroxy-1,1-bis(hydroxymethyl)ethyl]malonamide
;
_journal_issue 8
_journal_name_full 'Acta Crystallographica Section C'
_journal_page_first o499
_journal_page_last o502
_journal_paper_doi 10.1107/S0108270102011800
_journal_volume 58
_journal_year 2002
_chemical_formula_iupac 'C4 H10 O3'
_chemical_formula_moiety 'C4 H10 O3'
_chemical_formula_sum 'C4 H10 O3'
_chemical_formula_weight 106.12
_chemical_name_systematic
;
2-(hydroxymethyl)-1,2-propanediol
;
_space_group_IT_number 11
_symmetry_cell_setting monoclinic
_symmetry_space_group_name_Hall '-P 2yb'
_symmetry_space_group_name_H-M 'P 1 21/m 1'
_atom_sites_solution_hydrogens geom
_atom_sites_solution_primary direct
_atom_sites_solution_secondary difmap
_audit_creation_method SHELXL-97
_cell_angle_alpha 90.00
_cell_angle_beta 107.911(4)
_cell_angle_gamma 90.00
_cell_formula_units_Z 2
_cell_length_a 4.8066(3)
_cell_length_b 9.5179(6)
_cell_length_c 6.1346(4)
_cell_measurement_reflns_used 1123
_cell_measurement_temperature 292(2)
_cell_measurement_theta_max 27.48
_cell_measurement_theta_min 2.91
_cell_volume 267.05(3)
_computing_cell_refinement 'DENZO and COLLECT'
_computing_data_collection
;
DENZO (Otwinowski & Minor, 1997) and COLLECT (Hooft, 1998)
;
_computing_data_reduction 'DENZO and COLLECT'
_computing_molecular_graphics
;ORTEX in OSCAIL (McArdle, 1994, 2000) and ORTEP-3 for Windows (Farrugia,
 1997)
;
_computing_publication_material SHELXL97
_computing_structure_refinement 'SHELXL97 (Sheldrick, 1997)'
_computing_structure_solution 'SHELXS97 (Sheldrick, 1997)'
_diffrn_ambient_temperature 292(2)
_diffrn_measured_fraction_theta_full 0.972
_diffrn_measured_fraction_theta_max 0.972
_diffrn_measurement_device_type 'Enraf-Nonius KappaCCD'
_diffrn_measurement_method \f-\w
_diffrn_radiation_monochromator graphite
_diffrn_radiation_source 'fine-focus sealed tube'
_diffrn_radiation_type MoK\a
_diffrn_radiation_wavelength 0.71073
_diffrn_reflns_av_R_equivalents 0.0380
_diffrn_reflns_av_sigmaI/netI 0.0360
_diffrn_reflns_limit_h_max 6
_diffrn_reflns_limit_h_min -5
_diffrn_reflns_limit_k_max 11
_diffrn_reflns_limit_k_min -12
_diffrn_reflns_limit_l_max 7
_diffrn_reflns_limit_l_min -7
_diffrn_reflns_number 2166
_diffrn_reflns_theta_full 27.44
_diffrn_reflns_theta_max 27.44
_diffrn_reflns_theta_min 3.49
_exptl_absorpt_coefficient_mu 0.112
_exptl_absorpt_correction_T_max 0.994
_exptl_absorpt_correction_T_min 0.949
_exptl_absorpt_correction_type empirical
_exptl_absorpt_process_details '(SORTAV; Blessing, 1995, 1997)'
_exptl_crystal_colour colourless
_exptl_crystal_density_diffrn 1.320
_exptl_crystal_density_method 'not measured'
_exptl_crystal_description prism
_exptl_crystal_F_000 116
_exptl_crystal_size_max 0.26
_exptl_crystal_size_mid 0.12
_exptl_crystal_size_min 0.05
_refine_diff_density_max 0.165
_refine_diff_density_min -0.157
_refine_ls_extinction_coef 0.21(5)
_refine_ls_extinction_expression Fc^*^=kFc[1+0.001xFc^2^\l^3^/sin(2\q)]^-1/4^
_refine_ls_extinction_method SHELXL97
_refine_ls_goodness_of_fit_ref 1.044
_refine_ls_hydrogen_treatment constr
_refine_ls_matrix_type full
_refine_ls_number_parameters 46
_refine_ls_number_reflns 629
_refine_ls_number_restraints 0
_refine_ls_restrained_S_all 1.044
_refine_ls_R_factor_all 0.0483
_refine_ls_R_factor_gt 0.0361
_refine_ls_shift/su_max <0.001
_refine_ls_shift/su_mean 0.000
_refine_ls_structure_factor_coef Fsqd
_refine_ls_weighting_details 'w = 1/[\s^2^(Fo^2^)+(0.0523P)^2^+0.0278P] where P = (Fo^2^+2Fc^2^)/3'
_refine_ls_weighting_scheme calc
_refine_ls_wR_factor_gt 0.0946
_refine_ls_wR_factor_ref 0.1030
_reflns_number_gt 504
_reflns_number_total 629
_reflns_threshold_expression I>2\s(I)
_cod_data_source_file sk1567.cif
_cod_data_source_block VI
_cod_original_sg_symbol_H-M 'P 21/m'
_cod_database_code 2012901
_cod_database_fobs_code 2012901

loop_
_symmetry_equiv_pos_as_xyz
'x, y, z'
'-x, y+1/2, -z'
'-x, -y, -z'
'x, -y-1/2, z'

loop_
_atom_site_label
_atom_site_fract_x
_atom_site_fract_y
_atom_site_fract_z
_atom_site_U_iso_or_equiv
_atom_site_adp_type
_atom_site_calc_flag
_atom_site_refinement_flags
_atom_site_occupancy
_atom_site_disorder_assembly
_atom_site_disorder_group
_atom_site_type_symbol
C2 0.2426(3) 0.2500 0.2648(3) 0.0329(4) Uani d S 1 . . C
H2A 0.0409 0.2500 0.1622 0.039 Uiso calc SR 1 . . H
C1 0.2268(4) 0.2500 0.5080(3) 0.0393(5) Uani d S 1 . . C
H1A 0.1200 0.3324 0.5304 0.047 Uiso d R 1 . . H
O1 0.5093(3) 0.2500 0.6743(2) 0.0468(4) Uani d S 1 . . O
H1 0.5682 0.1689 0.6998 0.062(9) Uiso calc PR 0.50 . . H
C3 0.3879(3) 0.11876(11) 0.21179(19) 0.0381(4) Uani d . 1 . . C
H3A 0.4199 0.1288 0.0640 0.046 Uiso calc R 1 . . H
H3B 0.5766 0.1062 0.3268 0.046 Uiso calc R 1 . . H
O2 0.2094(2) -0.00105(9) 0.20882(17) 0.0518(4) Uani d . 1 . . O
H2B 0.094(8) -0.001(4) 0.079(7) 0.078 Uiso d P 0.50 . . H
H2C 0.293(8) -0.073(5) 0.236(6) 0.078 Uiso d P 0.50 . . H

loop_
_atom_site_aniso_label
_atom_site_aniso_U_11
_atom_site_aniso_U_22
_atom_site_aniso_U_33
_atom_site_aniso_U_12
_atom_site_aniso_U_13
_atom_site_aniso_U_23
C2 0.0341(8) 0.0254(8) 0.0340(8) 0.000 0.0029(6) 0.000
C1 0.0408(9) 0.0344(9) 0.0435(10) 0.000 0.0144(7) 0.000
O1 0.0587(8) 0.0382(8) 0.0348(7) 0.000 0.0016(5) 0.000
C3 0.0466(7) 0.0277(6) 0.0380(7) 0.0000(5) 0.0102(5) -0.0030(4)
O2 0.0667(7) 0.0254(5) 0.0535(7) -0.0061(4) 0.0040(5) -0.0018(4)

loop_
_atom_type_symbol
_atom_type_description
_atom_type_scat_dispersion_real
_atom_type_scat_dispersion_imag
_atom_type_scat_source
C C 0.0033 0.0016 'International Tables Vol C Tables 4.2.6.8 and 6.1.1.4'
H H 0.0000 0.0000 'International Tables Vol C Tables 4.2.6.8 and 6.1.1.4'
O O 0.0106 0.0060 'International Tables Vol C Tables 4.2.6.8 and 6.1.1.4'

loop_
_geom_angle_atom_site_label_1
_geom_angle_atom_site_label_2
_geom_angle_atom_site_label_3
_geom_angle_site_symmetry_3
_geom_angle
C3 C2 C3 4_565 111.13(12)
C3 C2 C1 . 112.15(8)
C3 C2 H2A . 107.0
C1 C2 H2A . 107.0
O1 C1 C2 . 112.28(13)
O1 C1 H1A . 109.1
C2 C1 H1A . 109.1
C1 O1 H1 . 109.5
O2 C3 C2 . 110.32(10)
O2 C3 H3A . 109.6
C2 C3 H3A . 109.6
O2 C3 H3B . 109.6
C2 C3 H3B . 109.6
H3A C3 H3B . 108.1
C3 O2 H2B . 104(3)
C3 O2 H2C . 115(3)
H2B O2 H2C . 110(4)

loop_
_geom_bond_atom_site_label_1
_geom_bond_atom_site_label_2
_geom_bond_site_symmetry_2
_geom_bond_distance
_geom_bond_publ_flag
C2 C3 . 1.5146(13) ?
C2 C1 . 1.517(2) ?
C2 H2A . 0.9800 ?
C1 O1 . 1.426(2) ?
C1 H1A . 0.9700 ?
O1 H1 . 0.8200 ?
C3 O2 . 1.4239(14) ?
C3 H3A . 0.9700 ?
C3 H3B . 0.9700 ?
O2 H2B . 0.82(4) ?
O2 H2C . 0.79(4) ?

loop_
_geom_hbond_atom_site_label_D
_geom_hbond_atom_site_label_H
_geom_hbond_atom_site_label_A
_geom_hbond_site_symmetry_A
_geom_hbond_distance_DH
_geom_hbond_distance_HA
_geom_hbond_distance_DA
_geom_hbond_angle_DHA
O1 H1 O2 3_656 0.82 1.91 2.7130(11) 167
O2 H2B O2 3 0.82(4) 1.91(4) 2.729(2) 173(4)
O2 H2C O1 2_646 0.79(4) 1.93(4) 2.7130(11) 175(4)

loop_
_geom_torsion_atom_site_label_1
_geom_torsion_atom_site_label_2
_geom_torsion_atom_site_label_3
_geom_torsion_atom_site_label_4
_geom_torsion_site_symmetry_1
_geom_torsion
C3 C2 C1 O1 . 62.93(9)
C3 C2 C3 O2 4_565 -165.95(8)
C1 C2 C3 O2 . 67.63(13)
